data_1548470
loop_
_publ_author_name
'Kosuke Namba'
'Kohei Takeuchi'
'Yukari Kaihara'
'Masataka Oda'
'Akira Nakayama'
'Atsushi Nakayama'
'Masahiro Yoshida'
'Keiji Tanino'

_publ_section_title
;
 Total synthesis of palau'amine
;
_journal_name_full 'Nature Communications'
_journal_page_first 8731
_journal_paper_doi 10.1038/ncomms9731
_journal_volume 6
_journal_year 2015
_chemical_formula_moiety 'C44 H70 F3 N5 O9 S Si2'
_chemical_formula_sum 'C44 H70 F3 N5 O9 S Si2'
_chemical_formula_weight 958.29
_space_group_IT_number 14
_symmetry_cell_setting monoclinic
_symmetry_Int_Tables_number 14
_symmetry_space_group_name_Hall '-P 2yn'
_symmetry_space_group_name_H-M 'P 1 21/n 1'
_atom_sites_solution_hydrogens geom
_atom_sites_solution_primary direct
_atom_sites_solution_secondary difmap
_cell_angle_alpha 90.0000
_cell_angle_beta 107.9079(12)
_cell_angle_gamma 90.0000
_cell_formula_units_Z 4
_cell_length_a 13.0627(8)
_cell_length_b 22.7178(12)
_cell_length_c 18.8564(9)
_cell_measurement_reflns_used 36471
_cell_measurement_temperature 173
_cell_measurement_theta_max 27.43
_cell_measurement_theta_min 3.12
_cell_volume 5324.6(5)
_computing_cell_refinement 'RAPID AUTO'
_computing_data_collection 'RAPID AUTO (Rigaku, ????)'
_computing_data_reduction 'RAPID AUTO'
_computing_molecular_graphics 'CrystalStructure 4.0'
_computing_publication_material 'CrystalStructure 4.0 (Rigaku, 2010)'
_computing_structure_refinement 'CRYSTALS (Carruthers, et al., 1999)'
_computing_structure_solution SIR97
_diffrn_ambient_temperature 173
_diffrn_detector_area_resol_mean 10.000
_diffrn_measured_fraction_theta_full 0.972
_diffrn_measured_fraction_theta_max 0.972
_diffrn_measurement_device_type 'Rigaku R-AXIS RAPID'
_diffrn_measurement_method \w
_diffrn_radiation_type 'Mo K\a'
_diffrn_radiation_wavelength 0.71075
_diffrn_reflns_av_R_equivalents 0.1118
_diffrn_reflns_limit_h_max 16
_diffrn_reflns_limit_h_min -16
_diffrn_reflns_limit_k_max 26
_diffrn_reflns_limit_k_min -29
_diffrn_reflns_limit_l_max 23
_diffrn_reflns_limit_l_min -24
_diffrn_reflns_number 44678
_diffrn_reflns_theta_full 27.45
_diffrn_reflns_theta_max 27.46
_diffrn_standards_interval_count .
_diffrn_standards_number 0
_exptl_absorpt_coefficient_mu 0.169
_exptl_absorpt_correction_T_max 0.951
_exptl_absorpt_correction_T_min 0.457
_exptl_absorpt_correction_type multi-scan
_exptl_absorpt_process_details 'ABSCOR (Rigaku, 1995)'
_exptl_crystal_colour colorless
_exptl_crystal_density_diffrn 1.195
_exptl_crystal_density_method 'not measured'
_exptl_crystal_description block
_exptl_crystal_F_000 2048.00
_exptl_crystal_size_max 0.600
_exptl_crystal_size_mid 0.400
_exptl_crystal_size_min 0.300
_refine_diff_density_max 1.180
_refine_diff_density_min -0.675
_refine_ls_extinction_method none
_refine_ls_goodness_of_fit_ref 1.091
_refine_ls_hydrogen_treatment constr
_refine_ls_number_parameters 647
_refine_ls_number_reflns 11799
_refine_ls_R_factor_gt 0.0943
_refine_ls_shift/su_max 0.000
_refine_ls_structure_factor_coef Fsqd
_refine_ls_weighting_details 'w = 1/[0.0030Fo^2^ + 1.0000\s(Fo^2^)]/(4Fo^2^)'
_refine_ls_weighting_scheme calc
_refine_ls_wR_factor_ref 0.2443
_reflns_number_gt 5906
_reflns_number_total 11824
_reflns_threshold_expression F^2^>2.0\s(F^2^)
_cod_data_source_file ncomms9731-s2.cif
_cod_data_source_block takeuchi-1373-MeI
_cod_database_code 1548470

loop_
_symmetry_equiv_pos_site_id
_symmetry_equiv_pos_as_xyz
1 +X,+Y,+Z
2 1/2-X,1/2+Y,1/2-Z
3 -X,-Y,-Z
4 1/2+X,1/2-Y,1/2+Z

loop_
_atom_site_label
_atom_site_type_symbol
_atom_site_fract_x
_atom_site_fract_y
_atom_site_fract_z
_atom_site_U_iso_or_equiv
_atom_site_adp_type
_atom_site_occupancy
_atom_site_symmetry_multiplicity
_atom_site_calc_flag
_atom_site_refinement_flags
_atom_site_disorder_assembly
_atom_site_disorder_group
S1 S 0.39795(8) 0.99326(5) 0.56608(5) 0.0549(3) Uani 1.0 4 d . . .
Si2 Si -0.03773(10) 0.69278(5) 0.61760(7) 0.0603(4) Uani 1.0 4 d . . .
Si3 Si 0.31502(10) 0.73539(6) 0.46964(7) 0.0672(4) Uani 1.0 4 d . . .
F1 F 0.4638(3) 0.74855(14) 0.79700(16) 0.1023(11) Uani 1.0 4 d . . .
F2 F 0.4604(2) 0.83676(13) 0.75640(16) 0.0935(10) Uani 1.0 4 d . . .
F3 F 0.4239(3) 0.82034(16) 0.85693(16) 0.1173(12) Uani 1.0 4 d . . .
O1 O 0.5621(2) 0.96183(14) 0.83205(13) 0.0671(9) Uani 1.0 4 d . . .
O2 O 0.3843(2) 0.97792(14) 0.80520(14) 0.0660(9) Uani 1.0 4 d . . .
O3 O -0.00212(19) 0.76260(11) 0.61497(13) 0.0525(8) Uani 1.0 4 d . . .
O4 O 0.2270(2) 0.74108(11) 0.51646(13) 0.0545(8) Uani 1.0 4 d . . .
O5 O 0.13248(19) 1.02631(10) 0.43065(13) 0.0491(8) Uani 1.0 4 d . . .
O6 O 0.1637(2) 0.99930(12) 0.72488(13) 0.0572(8) Uani 1.0 4 d . . .
O7 O 0.2471(3) 0.74532(16) 0.75490(17) 0.0892(12) Uani 1.0 4 d . . .
O9 O 0.1937(3) 0.96782(15) 0.32408(18) 0.0871(12) Uani 1.0 4 d . . .
O10 O 0.6747(3) 0.95216(17) 0.70818(19) 0.0877(12) Uani 1.0 4 d . . .
N1 N 0.4687(3) 0.96992(14) 0.71327(15) 0.0508(10) Uani 1.0 4 d . . .
N2 N 0.2916(3) 0.94610(13) 0.65700(14) 0.0444(9) Uani 1.0 4 d . . .
N3 N 0.2465(3) 0.83798(15) 0.70657(16) 0.0574(10) Uani 1.0 4 d . . .
N11 N 0.1563(3) 0.96484(13) 0.52926(14) 0.0443(9) Uani 1.0 4 d . . .
N12 N 0.1661(3) 1.05874(14) 0.62295(15) 0.0486(10) Uani 1.0 4 d . . .
C15 C 0.3768(3) 0.96887(16) 0.65010(19) 0.0463(11) Uani 1.0 4 d . . .
C16 C 0.1499(3) 1.01880(16) 0.49918(19) 0.0452(11) Uani 1.0 4 d . . .
C17 C 0.1654(3) 1.06818(17) 0.55089(19) 0.0480(11) Uani 1.0 4 d . . .
C18 C 0.4624(3) 0.97016(18) 0.7846(2) 0.0539(12) Uani 1.0 4 d . . .
C19 C 0.0856(3) 0.80585(16) 0.52902(18) 0.0472(11) Uani 1.0 4 d . . .
C20 C 0.1169(3) 0.75921(18) 0.4826(2) 0.0537(12) Uani 1.0 4 d . . .
C21 C 0.0961(3) 0.78658(17) 0.61018(18) 0.0479(11) Uani 1.0 4 d . . .
C22 C 0.1795(3) 0.95204(16) 0.61126(17) 0.0422(10) Uani 1.0 4 d . . .
C23 C 0.7599(3) 1.00013(18) 0.9233(2) 0.0574(12) Uani 1.0 4 d . . .
C26 C 0.1207(3) 0.89248(16) 0.60401(18) 0.0466(11) Uani 1.0 4 d . . .
C28 C 0.1324(3) 1.00205(17) 0.64717(18) 0.0496(11) Uani 1.0 4 d . . .
C29 C 0.6812(3) 0.98568(18) 0.9551(2) 0.0549(12) Uani 1.0 4 d . . .
C30 C 0.1520(3) 0.86273(16) 0.54103(17) 0.0445(10) Uani 1.0 4 d . . .
C33 C 0.4948(4) 1.0526(2) 0.5960(3) 0.0776(16) Uani 1.0 4 d . . .
C34 C 0.1310(3) 0.84317(17) 0.66242(19) 0.0503(11) Uani 1.0 4 d . . .
C35 C 0.1340(3) 0.91076(15) 0.48284(18) 0.0472(11) Uani 1.0 4 d . . .
C36 C 0.7014(4) 0.99445(19) 1.0311(2) 0.0639(14) Uani 1.0 4 d . . .
C37 C 0.8557(4) 1.0238(2) 0.9658(3) 0.0731(15) Uani 1.0 4 d . . .
C39 C 0.2906(4) 0.7913(3) 0.7471(3) 0.0716(15) Uani 1.0 4 d . . .
C40 C -0.0894(4) 0.68434(18) 0.6999(3) 0.0611(13) Uani 1.0 4 d . . .
C41 C 0.1860(4) 1.1117(2) 0.6593(3) 0.0632(14) Uani 1.0 4 d . . .
C42 C 0.1872(3) 1.12688(17) 0.5431(2) 0.0547(12) Uani 1.0 4 d . . .
C43 C 0.2003(4) 1.15399(19) 0.6129(3) 0.0619(13) Uani 1.0 4 d . . .
C44 C 0.0603(4) 0.85411(19) 0.7109(2) 0.0628(14) Uani 1.0 4 d . . .
C45 C 0.7979(4) 1.0178(2) 1.0746(3) 0.0735(16) Uani 1.0 4 d . . .
C46 C -0.1726(4) 0.7315(3) 0.6982(3) 0.0806(17) Uani 1.0 4 d . . .
C47 C 0.5727(4) 0.9607(3) 0.9105(2) 0.0800(17) Uani 1.0 4 d . . .
C48 C 0.0800(5) 0.6436(2) 0.6266(4) 0.094(2) Uani 1.0 4 d . . .
C49 C 0.8740(5) 1.0327(3) 1.0413(3) 0.0845(18) Uani 1.0 4 d . . .
C50 C -0.1424(5) 0.6234(3) 0.6994(3) 0.0871(18) Uani 1.0 4 d . . .
C51 C 0.0048(4) 0.6912(3) 0.7726(3) 0.0791(17) Uani 1.0 4 d . . .
C52 C 0.2612(5) 0.6879(3) 0.3855(3) 0.103(2) Uani 1.0 4 d . . .
C53 C 0.4343(4) 0.7012(3) 0.5373(3) 0.0867(18) Uani 1.0 4 d . . .
C54 C 0.4108(4) 0.7990(3) 0.7890(3) 0.0792(17) Uani 1.0 4 d . . .
C55 C 0.0921(8) 0.9610(5) 0.2530(6) 0.194(5) Uani 1.0 4 d . . .
C56 C 0.7020(5) 0.8945(3) 0.6907(4) 0.103(3) Uani 1.0 4 d . . .
C57 C 0.3461(5) 0.8102(3) 0.4406(4) 0.104(3) Uani 1.0 4 d . . .
C58 C -0.1480(5) 0.6775(3) 0.5303(3) 0.0904(19) Uani 1.0 4 d . . .
C59 C 0.6655(6) 0.8816(3) 0.6095(4) 0.107(3) Uani 1.0 4 d . . .
C60 C 0.0894(5) 0.8607(3) 0.7829(3) 0.0909(19) Uani 1.0 4 d . . .
C61 C 0.4708(5) 0.7387(3) 0.6096(3) 0.119(3) Uani 1.0 4 d . . .
C62 C 0.4067(5) 0.6369(3) 0.5568(4) 0.117(3) Uani 1.0 4 d . . .
C64 C 0.0666(9) 0.9039(7) 0.2683(4) 0.229(6) Uani 1.0 4 d . . .
C66 C 0.5293(5) 0.6970(4) 0.5030(4) 0.137(3) Uani 1.0 4 d . . .
H1 H 0.0102 0.8167 0.5052 0.0561 Uiso 1.0 4 calc R . .
H2 H 0.1124 0.7740 0.4335 0.0640 Uiso 1.0 4 calc R . .
H3 H 0.0721 0.7244 0.4775 0.0640 Uiso 1.0 4 calc R . .
H4 H 0.1529 0.7568 0.6259 0.0578 Uiso 1.0 4 calc R . .
H5 H 0.7471 0.9939 0.8726 0.0690 Uiso 1.0 4 calc R . .
H6 H 0.0436 0.9009 0.5836 0.0560 Uiso 1.0 4 calc R . .
H7 H 0.0536 1.0000 0.6289 0.0585 Uiso 1.0 4 calc R . .
H8 H 0.2286 0.8528 0.5591 0.0532 Uiso 1.0 4 calc R . .
H9 H 0.5644 1.0365 0.6215 0.0948 Uiso 1.0 4 calc R . .
H10 H 0.4984 1.0745 0.5533 0.0949 Uiso 1.0 4 calc R . .
H11 H 0.4726 1.0781 0.6291 0.0949 Uiso 1.0 4 calc R . .
H12 H 0.0609 0.9110 0.4494 0.0564 Uiso 1.0 4 calc R . .
H13 H 0.1839 0.9079 0.4540 0.0563 Uiso 1.0 4 calc R . .
H14 H 0.6497 0.9831 1.0530 0.0766 Uiso 1.0 4 calc R . .
H15 H 0.9088 1.0337 0.9445 0.0875 Uiso 1.0 4 calc R . .
H16 H 0.1882 1.1172 0.7086 0.0744 Uiso 1.0 4 calc R . .
H17 H 0.1926 1.1448 0.5001 0.0642 Uiso 1.0 4 calc R . .
H18 H 0.2156 1.1935 0.6243 0.0724 Uiso 1.0 4 calc R . .
H19 H -0.0134 0.8559 0.6869 0.0785 Uiso 1.0 4 calc R . .
H20 H 0.8109 1.0240 1.1254 0.0873 Uiso 1.0 4 calc R . .
H21 H -0.1400 0.7695 0.6987 0.1037 Uiso 1.0 4 calc R . .
H22 H -0.2318 0.7273 0.6533 0.1037 Uiso 1.0 4 calc R . .
H23 H -0.1982 0.7280 0.7406 0.1038 Uiso 1.0 4 calc R . .
H24 H 0.5135 0.9831 0.9178 0.0959 Uiso 1.0 4 calc R . .
H25 H 0.5665 0.9199 0.9239 0.0960 Uiso 1.0 4 calc R . .
H26 H 0.1359 0.6527 0.6719 0.1224 Uiso 1.0 4 calc R . .
H27 H 0.0581 0.6034 0.6281 0.1224 Uiso 1.0 4 calc R . .
H28 H 0.1066 0.6490 0.5849 0.1224 Uiso 1.0 4 calc R . .
H29 H 0.9384 1.0497 1.0696 0.0983 Uiso 1.0 4 calc R . .
H30 H -0.2010 0.6192 0.6541 0.1104 Uiso 1.0 4 calc R . .
H31 H -0.0894 0.5936 0.7014 0.1104 Uiso 1.0 4 calc R . .
H32 H -0.1688 0.6191 0.7414 0.1105 Uiso 1.0 4 calc R . .
H33 H -0.0207 0.6877 0.8150 0.0966 Uiso 1.0 4 calc R . .
H34 H 0.0570 0.6610 0.7745 0.0967 Uiso 1.0 4 calc R . .
H35 H 0.0375 0.7291 0.7731 0.0966 Uiso 1.0 4 calc R . .
H36 H 0.1960 0.7050 0.3536 0.1253 Uiso 1.0 4 calc R . .
H37 H 0.3131 0.6851 0.3589 0.1253 Uiso 1.0 4 calc R . .
H38 H 0.2462 0.6492 0.4004 0.1253 Uiso 1.0 4 calc R . .
H39 H 0.0298 0.9858 0.2482 0.2608 Uiso 1.0 4 calc R . .
H40 H 0.1046 0.9603 0.2049 0.2608 Uiso 1.0 4 calc R . .
H41 H 0.7796 0.8901 0.7077 0.1273 Uiso 1.0 4 calc R . .
H42 H 0.6697 0.8657 0.7153 0.1274 Uiso 1.0 4 calc R . .
H43 H 0.3759 0.8339 0.4842 0.1391 Uiso 1.0 4 calc R . .
H44 H 0.3969 0.8074 0.4131 0.1391 Uiso 1.0 4 calc R . .
H45 H 0.2809 0.8280 0.4098 0.1391 Uiso 1.0 4 calc R . .
H46 H -0.1748 0.6382 0.5312 0.1099 Uiso 1.0 4 calc R . .
H47 H -0.2053 0.7052 0.5254 0.1099 Uiso 1.0 4 calc R . .
H48 H -0.1208 0.6815 0.4887 0.1100 Uiso 1.0 4 calc R . .
H49 H 0.6974 0.9097 0.5846 0.1342 Uiso 1.0 4 calc R . .
H50 H 0.6849 0.8425 0.5990 0.1340 Uiso 1.0 4 calc R . .
H51 H 0.5887 0.8857 0.5921 0.1342 Uiso 1.0 4 calc R . .
H52 H 0.1622 0.8593 0.8097 0.1144 Uiso 1.0 4 calc R . .
H53 H 0.0387 0.8672 0.8076 0.1144 Uiso 1.0 4 calc R . .
H54 H 0.5337 0.7225 0.6452 0.1372 Uiso 1.0 4 calc R . .
H55 H 0.4867 0.7773 0.5953 0.1372 Uiso 1.0 4 calc R . .
H56 H 0.4137 0.7411 0.6315 0.1372 Uiso 1.0 4 calc R . .
H57 H 0.3481 0.6370 0.5776 0.1355 Uiso 1.0 4 calc R . .
H58 H 0.3860 0.6153 0.5108 0.1355 Uiso 1.0 4 calc R . .
H59 H 0.4682 0.6184 0.5912 0.1355 Uiso 1.0 4 calc R . .
H60 H 0.0521 0.9043 0.3152 0.2694 Uiso 1.0 4 calc R . .
H61 H 0.0047 0.8893 0.2303 0.2694 Uiso 1.0 4 calc R . .
H62 H 0.1271 0.8788 0.2719 0.2695 Uiso 1.0 4 calc R . .
H63 H 0.5942 0.6814 0.5369 0.1683 Uiso 1.0 4 calc R . .
H64 H 0.5053 0.6718 0.4601 0.1682 Uiso 1.0 4 calc R . .
H65 H 0.5428 0.7357 0.4875 0.1683 Uiso 1.0 4 calc R . .
H66 H 0.7204 0.9811 0.6853 0.1105 Uiso 1.0 4 calc R . .
H67 H 0.1697 0.9855 0.3608 0.1108 Uiso 1.0 4 calc R . .
H68 H 0.2342 0.9763 0.7437 0.0696 Uiso 1.0 4 calc R . .
H69 H 0.2865 0.8765 0.7023 0.0658 Uiso 1.0 4 calc R . .
H70 H 0.5294 0.9740 0.7014 0.0626 Uiso 1.0 4 calc R . .

loop_
_atom_site_aniso_label
_atom_site_aniso_U_11
_atom_site_aniso_U_22
_atom_site_aniso_U_33
_atom_site_aniso_U_12
_atom_site_aniso_U_13
_atom_site_aniso_U_23
S1 0.0345(6) 0.0803(8) 0.0529(6) -0.0014(5) 0.0180(4) 0.0027(5)
Si2 0.0513(8) 0.0630(8) 0.0744(8) -0.0084(6) 0.0309(6) -0.0024(6)
Si3 0.0515(8) 0.0780(9) 0.0813(9) 0.0023(6) 0.0341(7) -0.0053(6)
F1 0.070(2) 0.095(2) 0.116(3) 0.0093(17) -0.0095(17) 0.0232(17)
F2 0.0424(15) 0.110(3) 0.109(2) -0.0147(15) -0.0043(14) 0.0287(17)
F3 0.072(2) 0.183(4) 0.0719(19) 0.002(2) -0.0144(16) -0.0052(19)
O1 0.0277(15) 0.126(3) 0.0451(15) -0.0038(15) 0.0077(12) 0.0030(14)
O2 0.0301(16) 0.115(3) 0.0529(15) 0.0019(15) 0.0129(12) -0.0078(15)
O3 0.0321(14) 0.0644(17) 0.0638(16) -0.0043(12) 0.0187(12) 0.0014(12)
O4 0.0385(15) 0.0678(17) 0.0601(15) 0.0069(13) 0.0194(12) 0.0043(13)
O5 0.0394(15) 0.0590(16) 0.0486(15) -0.0009(12) 0.0132(11) 0.0014(11)
O6 0.0384(15) 0.0817(19) 0.0533(15) 0.0043(14) 0.0167(12) -0.0061(13)
O7 0.070(3) 0.103(3) 0.078(2) -0.024(2) -0.0021(17) 0.0380(18)
O9 0.068(3) 0.116(3) 0.093(3) -0.019(2) 0.0483(18) -0.0321(19)
O10 0.0434(19) 0.121(3) 0.111(3) 0.0011(19) 0.0427(18) 0.002(2)
N1 0.0272(17) 0.077(3) 0.0520(18) -0.0075(15) 0.0175(13) 0.0007(15)
N2 0.0276(17) 0.0591(19) 0.0456(16) -0.0004(14) 0.0101(13) -0.0001(13)
N3 0.0399(19) 0.078(3) 0.0464(17) -0.0111(17) 0.0013(14) 0.0131(16)
N11 0.0325(17) 0.0516(19) 0.0459(16) 0.0010(14) 0.0076(13) -0.0026(14)
N12 0.0376(18) 0.060(2) 0.0474(17) 0.0010(15) 0.0120(14) -0.0084(14)
C15 0.030(2) 0.059(3) 0.049(2) -0.0002(17) 0.0120(16) -0.0042(17)
C16 0.0259(19) 0.060(3) 0.048(2) 0.0025(16) 0.0077(15) 0.0022(17)
C17 0.029(2) 0.057(3) 0.055(3) 0.0052(17) 0.0100(16) -0.0042(18)
C18 0.028(3) 0.079(3) 0.054(3) -0.0074(19) 0.0116(18) -0.0031(19)
C19 0.0262(19) 0.061(3) 0.054(2) -0.0026(17) 0.0112(16) 0.0013(17)
C20 0.038(3) 0.069(3) 0.053(3) -0.0050(19) 0.0126(17) 0.0047(18)
C21 0.0235(19) 0.068(3) 0.054(2) -0.0022(17) 0.0137(15) 0.0099(17)
C22 0.0236(18) 0.061(3) 0.0408(18) 0.0015(16) 0.0088(14) 0.0027(15)
C23 0.036(3) 0.080(3) 0.056(3) -0.001(2) 0.0150(17) 0.002(2)
C26 0.0237(18) 0.062(3) 0.055(2) -0.0028(16) 0.0126(16) 0.0016(17)
C28 0.032(2) 0.073(3) 0.0409(19) 0.0024(19) 0.0075(15) -0.0060(18)
C29 0.034(2) 0.078(3) 0.052(3) 0.0061(19) 0.0119(17) 0.0039(18)
C30 0.0290(19) 0.061(3) 0.0433(19) 0.0018(17) 0.0107(15) 0.0048(16)
C33 0.071(4) 0.090(4) 0.076(3) -0.024(3) 0.029(3) 0.006(3)
C34 0.031(2) 0.068(3) 0.051(2) -0.0064(17) 0.0111(16) 0.0050(17)
C35 0.038(2) 0.055(3) 0.049(2) 0.0004(17) 0.0129(16) -0.0033(16)
C36 0.052(3) 0.093(4) 0.047(3) 0.009(3) 0.0144(19) -0.001(2)
C37 0.044(3) 0.099(4) 0.077(3) -0.015(3) 0.018(3) -0.000(3)
C39 0.051(3) 0.097(4) 0.058(3) -0.013(3) 0.004(2) 0.026(3)
C40 0.049(3) 0.062(3) 0.078(3) -0.011(2) 0.027(2) 0.002(2)
C41 0.041(3) 0.078(3) 0.066(3) 0.006(2) 0.011(2) -0.018(3)
C42 0.034(2) 0.061(3) 0.065(3) 0.0018(18) 0.0104(18) -0.0035(19)
C43 0.051(3) 0.058(3) 0.072(3) 0.001(2) 0.013(2) -0.009(3)
C44 0.055(3) 0.082(3) 0.059(3) -0.022(3) 0.028(2) -0.009(2)
C45 0.069(4) 0.097(4) 0.052(3) -0.010(3) 0.015(3) -0.012(3)
C46 0.064(4) 0.094(4) 0.101(4) 0.004(3) 0.051(3) 0.001(3)
C47 0.043(3) 0.146(5) 0.051(3) -0.012(3) 0.0139(19) 0.005(3)
C48 0.095(4) 0.069(3) 0.143(5) 0.011(3) 0.074(4) 0.020(3)
C49 0.065(4) 0.101(4) 0.080(4) -0.027(3) 0.011(3) -0.011(3)
C50 0.091(4) 0.090(4) 0.096(4) -0.025(3) 0.050(3) 0.005(3)
C51 0.068(4) 0.099(4) 0.074(3) -0.013(3) 0.028(3) 0.012(3)
C52 0.081(4) 0.139(5) 0.093(4) 0.004(4) 0.031(3) -0.037(4)
C53 0.046(3) 0.102(4) 0.114(4) 0.000(3) 0.028(3) -0.017(4)
C54 0.059(3) 0.091(4) 0.070(4) -0.009(3) -0.006(3) 0.019(3)
C55 0.158(8) 0.256(11) 0.238(10) -0.159(8) 0.163(8) -0.183(9)
C56 0.066(4) 0.116(5) 0.136(5) 0.020(4) 0.045(4) 0.036(4)
C57 0.115(5) 0.091(4) 0.142(5) 0.000(4) 0.094(5) 0.009(4)
C58 0.083(4) 0.103(4) 0.088(4) -0.044(4) 0.032(3) -0.018(3)
C59 0.107(5) 0.111(5) 0.118(5) 0.001(4) 0.054(4) 0.012(4)
C60 0.104(5) 0.108(4) 0.074(4) -0.033(4) 0.047(3) -0.013(3)
C61 0.064(4) 0.169(7) 0.111(5) 0.004(4) 0.006(4) -0.021(5)
C62 0.089(5) 0.101(5) 0.148(6) 0.025(4) 0.018(4) 0.024(4)
C64 0.136(9) 0.445(19) 0.092(6) 0.076(11) 0.018(6) -0.050(9)
C66 0.063(4) 0.180(7) 0.177(7) 0.028(5) 0.050(5) -0.009(6)

loop_
_atom_type_symbol
_atom_type_description
_atom_type_scat_dispersion_real
_atom_type_scat_dispersion_imag
_atom_type_scat_source
C C 0.0033 0.0016
;
International Tables for Crystallography
(1992, Vol. C, Tables 4.2.6.8 and 6.1.1.4)
;
H H 0.0000 0.0000
;
International Tables for Crystallography
(1992, Vol. C, Table 6.1.1.4)
;
N N 0.0061 0.0033
;
International Tables for Crystallography
(1992, Vol. C, Tables 4.2.6.8 and 6.1.1.4)
;
O O 0.0106 0.0060
;
International Tables for Crystallography
(1992, Vol. C, Tables 4.2.6.8 and 6.1.1.4)
;
F F 0.0171 0.0103
;
International Tables for Crystallography
(1992, Vol. C, Tables 4.2.6.8 and 6.1.1.4)
;
S S 0.1246 0.1234
;
International Tables for Crystallography
(1992, Vol. C, Tables 4.2.6.8 and 6.1.1.4)
;
Si Si 0.0817 0.0704
;
International Tables for Crystallography
(1992, Vol. C, Tables 4.2.6.8 and 6.1.1.4)
;

loop_
_geom_angle_atom_site_label_1
_geom_angle_atom_site_label_2
_geom_angle_atom_site_label_3
_geom_angle
_geom_angle_publ_flag
_geom_angle_site_symmetry_1
_geom_angle_site_symmetry_2
_geom_angle_site_symmetry_3
C15 S1 C33 103.8(2) yes . . .
O3 Si2 C40 107.28(17) yes . . .
O3 Si2 C48 110.2(2) yes . . .
O3 Si2 C58 107.51(19) yes . . .
C40 Si2 C48 111.0(3) yes . . .
C40 Si2 C58 109.6(3) yes . . .
C48 Si2 C58 111.2(3) yes . . .
O4 Si3 C52 110.9(3) yes . . .
O4 Si3 C53 103.9(3) yes . . .
O4 Si3 C57 109.6(3) yes . . .
C52 Si3 C53 111.1(3) yes . . .
C52 Si3 C57 109.6(3) yes . . .
C53 Si3 C57 111.7(3) yes . . .
C18 O1 C47 116.8(4) yes . . .
Si2 O3 C21 129.4(3) yes . . .
Si3 O4 C20 123.2(3) yes . . .
C15 N1 C18 122.5(4) yes . . .
C15 N2 C22 130.8(3) yes . . .
C34 N3 C39 124.8(4) yes . . .
C16 N11 C22 125.1(3) yes . . .
C16 N11 C35 122.1(3) yes . . .
C22 N11 C35 112.7(3) yes . . .
C17 N12 C28 122.0(3) yes . . .
C17 N12 C41 107.5(4) yes . . .
C28 N12 C41 129.8(4) yes . . .
S1 C15 N1 115.1(3) yes . . .
S1 C15 N2 126.8(3) yes . . .
N1 C15 N2 117.8(4) yes . . .
O5 C16 N11 121.9(4) yes . . .
O5 C16 C17 121.9(4) yes . . .
N11 C16 C17 116.2(3) yes . . .
N12 C17 C16 119.9(4) yes . . .
N12 C17 C42 108.5(4) yes . . .
C16 C17 C42 131.5(4) yes . . .
O1 C18 O2 123.0(4) yes . . .
O1 C18 N1 108.2(4) yes . . .
O2 C18 N1 128.7(3) yes . . .
C20 C19 C21 114.5(3) yes . . .
C20 C19 C30 115.9(4) yes . . .
C21 C19 C30 102.5(3) yes . . .
O4 C20 C19 110.8(3) yes . . .
O3 C21 C19 111.2(3) yes . . .
O3 C21 C34 111.2(3) yes . . .
C19 C21 C34 107.6(3) yes . . .
N2 C22 N11 118.2(3) yes . . .
N2 C22 C26 110.7(3) yes . . .
N2 C22 C28 105.8(3) yes . . .
N11 C22 C26 98.1(3) yes . . .
N11 C22 C28 109.0(3) yes . . .
C26 C22 C28 115.5(4) yes . . .
C29 C23 C37 120.5(4) yes . . .
C22 C26 C30 102.3(3) yes . . .
C22 C26 C34 129.8(3) yes . . .
C30 C26 C34 104.3(3) yes . . .
O6 C28 N12 110.1(3) yes . . .
O6 C28 C22 113.5(3) yes . . .
N12 C28 C22 108.0(4) yes . . .
C23 C29 C36 118.9(4) yes . . .
C23 C29 C47 122.8(4) yes . . .
C36 C29 C47 118.3(4) yes . . .
C19 C30 C26 102.3(3) yes . . .
C19 C30 C35 123.1(3) yes . . .
C26 C30 C35 103.1(3) yes . . .
N3 C34 C21 109.2(3) yes . . .
N3 C34 C26 107.9(3) yes . . .
N3 C34 C44 112.3(3) yes . . .
C21 C34 C26 101.4(3) yes . . .
C21 C34 C44 113.2(4) yes . . .
C26 C34 C44 112.2(4) yes . . .
N11 C35 C30 102.2(3) yes . . .
C29 C36 C45 121.2(5) yes . . .
C23 C37 C49 119.8(5) yes . . .
O7 C39 N3 128.1(4) yes . . .
O7 C39 C54 118.4(4) yes . . .
N3 C39 C54 113.5(5) yes . . .
Si2 C40 C46 110.2(4) yes . . .
Si2 C40 C50 111.0(4) yes . . .
Si2 C40 C51 109.4(4) yes . . .
C46 C40 C50 108.4(4) yes . . .
C46 C40 C51 108.5(4) yes . . .
C50 C40 C51 109.3(4) yes . . .
N12 C41 C43 110.1(4) yes . . .
C17 C42 C43 106.9(4) yes . . .
C41 C43 C42 107.0(4) yes . . .
C34 C44 C60 128.0(5) yes . . .
C36 C45 C49 118.7(4) yes . . .
O1 C47 C29 109.9(4) yes . . .
C37 C49 C45 121.0(5) yes . . .
Si3 C53 C61 109.9(4) yes . . .
Si3 C53 C62 110.2(4) yes . . .
Si3 C53 C66 110.2(4) yes . . .
C61 C53 C62 109.5(5) yes . . .
C61 C53 C66 109.1(5) yes . . .
C62 C53 C66 107.9(5) yes . . .
F1 C54 F2 107.3(5) yes . . .
F1 C54 F3 107.4(4) yes . . .
F1 C54 C39 112.2(5) yes . . .
F2 C54 F3 105.8(4) yes . . .
F2 C54 C39 113.6(4) yes . . .
F3 C54 C39 110.2(5) yes . . .
O9 C55 C64 96.2(7) yes . . .
O10 C56 C59 113.4(5) yes . . .
C28 O6 H68 109.268 no . . .
C55 O9 H67 106.587 no . . .
C56 O10 H66 105.217 no . . .
C15 N1 H70 112.471 no . . .
C18 N1 H70 124.756 no . . .
C34 N3 H69 109.837 no . . .
C39 N3 H69 125.334 no . . .
C20 C19 H1 108.908 no . . .
C21 C19 H1 106.988 no . . .
C30 C19 H1 107.408 no . . .
O4 C20 H2 106.292 no . . .
O4 C20 H3 107.475 no . . .
C19 C20 H2 111.343 no . . .
C19 C20 H3 111.499 no . . .
H2 C20 H3 109.260 no . . .
O3 C21 H4 109.297 no . . .
C19 C21 H4 108.728 no . . .
C34 C21 H4 108.775 no . . .
C29 C23 H5 119.300 no . . .
C37 C23 H5 120.223 no . . .
C22 C26 H6 106.639 no . . .
C30 C26 H6 105.598 no . . .
C34 C26 H6 105.996 no . . .
O6 C28 H7 107.784 no . . .
N12 C28 H7 108.189 no . . .
C22 C28 H7 109.095 no . . .
C19 C30 H8 109.088 no . . .
C26 C30 H8 108.712 no . . .
C35 C30 H8 109.429 no . . .
S1 C33 H9 109.690 no . . .
S1 C33 H10 109.512 no . . .
S1 C33 H11 109.301 no . . .
H9 C33 H10 109.445 no . . .
H9 C33 H11 109.447 no . . .
H10 C33 H11 109.431 no . . .
N11 C35 H12 110.718 no . . .
N11 C35 H13 110.005 no . . .
C30 C35 H12 112.189 no . . .
C30 C35 H13 112.144 no . . .
H12 C35 H13 109.454 no . . .
C29 C36 H14 118.984 no . . .
C45 C36 H14 119.828 no . . .
C23 C37 H15 120.624 no . . .
C49 C37 H15 119.619 no . . .
N12 C41 H16 124.074 no . . .
C43 C41 H16 125.808 no . . .
C17 C42 H17 126.155 no . . .
C43 C42 H17 126.894 no . . .
C41 C43 H18 126.733 no . . .
C42 C43 H18 126.310 no . . .
C34 C44 H19 116.638 no . . .
C60 C44 H19 115.353 no . . .
C36 C45 H20 120.922 no . . .
C49 C45 H20 120.361 no . . .
C40 C46 H21 108.741 no . . .
C40 C46 H22 109.038 no . . .
C40 C46 H23 110.713 no . . .
H21 C46 H22 109.444 no . . .
H21 C46 H23 109.435 no . . .
H22 C46 H23 109.449 no . . .
O1 C47 H24 107.805 no . . .
O1 C47 H25 107.096 no . . .
C29 C47 H24 111.947 no . . .
C29 C47 H25 110.657 no . . .
H24 C47 H25 109.295 no . . .
Si2 C48 H26 109.339 no . . .
Si2 C48 H27 109.130 no . . .
Si2 C48 H28 110.034 no . . .
H26 C48 H27 109.442 no . . .
H26 C48 H28 109.439 no . . .
H27 C48 H28 109.443 no . . .
C37 C49 H29 119.324 no . . .
C45 C49 H29 119.673 no . . .
C40 C50 H30 109.126 no . . .
C40 C50 H31 108.371 no . . .
C40 C50 H32 110.988 no . . .
H30 C50 H31 109.437 no . . .
H30 C50 H32 109.446 no . . .
H31 C50 H32 109.448 no . . .
C40 C51 H33 110.190 no . . .
C40 C51 H34 108.961 no . . .
C40 C51 H35 109.343 no . . .
H33 C51 H34 109.440 no . . .
H33 C51 H35 109.446 no . . .
H34 C51 H35 109.445 no . . .
Si3 C52 H36 109.119 no . . .
Si3 C52 H37 109.790 no . . .
Si3 C52 H38 109.588 no . . .
H36 C52 H37 109.445 no . . .
H36 C52 H38 109.444 no . . .
H37 C52 H38 109.440 no . . .
O9 C55 H39 119.042 no . . .
O9 C55 H40 117.129 no . . .
C64 C55 H39 108.248 no . . .
C64 C55 H40 107.387 no . . .
H39 C55 H40 107.377 no . . .
O10 C56 H41 109.354 no . . .
O10 C56 H42 109.479 no . . .
C59 C56 H41 106.957 no . . .
C59 C56 H42 108.037 no . . .
H41 C56 H42 109.498 no . . .
Si3 C57 H43 109.068 no . . .
Si3 C57 H44 110.326 no . . .
Si3 C57 H45 109.111 no . . .
H43 C57 H44 109.439 no . . .
H43 C57 H45 109.443 no . . .
H44 C57 H45 109.437 no . . .
Si2 C58 H46 110.213 no . . .
Si2 C58 H47 109.302 no . . .
Si2 C58 H48 108.978 no . . .
H46 C58 H47 109.448 no . . .
H46 C58 H48 109.434 no . . .
H47 C58 H48 109.449 no . . .
C56 C59 H49 108.768 no . . .
C56 C59 H50 112.018 no . . .
C56 C59 H51 107.683 no . . .
H49 C59 H50 109.445 no . . .
H49 C59 H51 109.439 no . . .
H50 C59 H51 109.444 no . . .
C44 C60 H52 118.924 no . . .
C44 C60 H53 121.071 no . . .
H52 C60 H53 120.001 no . . .
C53 C61 H54 111.734 no . . .
C53 C61 H55 106.801 no . . .
C53 C61 H56 109.935 no . . .
H54 C61 H55 109.434 no . . .
H54 C61 H56 109.448 no . . .
H55 C61 H56 109.436 no . . .
C53 C62 H57 111.141 no . . .
C53 C62 H58 106.315 no . . .
C53 C62 H59 110.997 no . . .
H57 C62 H58 109.440 no . . .
H57 C62 H59 109.440 no . . .
H58 C62 H59 109.445 no . . .
C55 C64 H60 108.014 no . . .
C55 C64 H61 111.569 no . . .
C55 C64 H62 108.884 no . . .
H60 C64 H61 109.447 no . . .
H60 C64 H62 109.456 no . . .
H61 C64 H62 109.438 no . . .
C53 C66 H63 113.398 no . . .
C53 C66 H64 106.818 no . . .
C53 C66 H65 108.212 no . . .
H63 C66 H64 109.437 no . . .
H63 C66 H65 109.442 no . . .
H64 C66 H65 109.449 no . . .

loop_
_geom_bond_atom_site_label_1
_geom_bond_atom_site_label_2
_geom_bond_distance
_geom_bond_publ_flag
_geom_bond_site_symmetry_1
_geom_bond_site_symmetry_2
S1 C15 1.778(4) yes . .
S1 C33 1.815(5) yes . .
Si2 O3 1.658(3) yes . .
Si2 C40 1.883(6) yes . .
Si2 C48 1.867(6) yes . .
Si2 C58 1.857(5) yes . .
Si3 O4 1.656(4) yes . .
Si3 C52 1.869(6) yes . .
Si3 C53 1.854(5) yes . .
Si3 C57 1.868(6) yes . .
F1 C54 1.323(7) yes . .
F2 C54 1.334(7) yes . .
F3 C54 1.330(6) yes . .
O1 C18 1.348(4) yes . .
O1 C47 1.444(5) yes . .
O2 C18 1.211(6) yes . .
O3 C21 1.422(5) yes . .
O4 C20 1.443(5) yes . .
O5 C16 1.253(5) yes . .
O6 C28 1.396(4) yes . .
O7 C39 1.220(7) yes . .
O9 C55 1.577(9) yes . .
O10 C56 1.422(8) yes . .
N1 C15 1.407(4) yes . .
N1 C18 1.372(5) yes . .
N2 C15 1.270(5) yes . .
N2 C22 1.460(4) yes . .
N3 C34 1.487(5) yes . .
N3 C39 1.330(6) yes . .
N11 C16 1.343(5) yes . .
N11 C22 1.510(5) yes . .
N11 C35 1.484(5) yes . .
N12 C17 1.373(5) yes . .
N12 C28 1.478(5) yes . .
N12 C41 1.370(6) yes . .
C16 C17 1.459(6) yes . .
C17 C42 1.381(6) yes . .
C19 C20 1.509(6) yes . .
C19 C21 1.557(5) yes . .
C19 C30 1.533(5) yes . .
C21 C34 1.598(6) yes . .
C22 C26 1.541(5) yes . .
C22 C28 1.544(6) yes . .
C23 C29 1.380(7) yes . .
C23 C37 1.372(6) yes . .
C26 C30 1.527(6) yes . .
C26 C34 1.548(6) yes . .
C29 C36 1.389(6) yes . .
C29 C47 1.518(6) yes . .
C30 C35 1.514(5) yes . .
C34 C44 1.506(7) yes . .
C36 C45 1.382(6) yes . .
C37 C49 1.384(7) yes . .
C39 C54 1.535(7) yes . .
C40 C46 1.520(7) yes . .
C40 C50 1.547(7) yes . .
C40 C51 1.542(6) yes . .
C41 C43 1.350(7) yes . .
C42 C43 1.415(6) yes . .
C44 C60 1.301(6) yes . .
C45 C49 1.371(9) yes . .
C53 C61 1.553(8) yes . .
C53 C62 1.576(9) yes . .
C53 C66 1.568(10) yes . .
C55 C64 1.391(18) yes . .
C56 C59 1.486(9) yes . .
O6 H68 1.023 no . .
O9 H67 0.934 no . .
O10 H66 1.064 no . .
N1 H70 0.893 no . .
N3 H69 1.035 no . .
C19 H1 0.980 no . .
C20 H2 0.970 no . .
C20 H3 0.970 no . .
C21 H4 0.980 no . .
C23 H5 0.930 no . .
C26 H6 0.980 no . .
C28 H7 0.980 no . .
C30 H8 0.980 no . .
C33 H9 0.960 no . .
C33 H10 0.960 no . .
C33 H11 0.960 no . .
C35 H12 0.970 no . .
C35 H13 0.970 no . .
C36 H14 0.930 no . .
C37 H15 0.930 no . .
C41 H16 0.930 no . .
C42 H17 0.930 no . .
C43 H18 0.930 no . .
C44 H19 0.930 no . .
C45 H20 0.930 no . .
C46 H21 0.960 no . .
C46 H22 0.960 no . .
C46 H23 0.960 no . .
C47 H24 0.970 no . .
C47 H25 0.970 no . .
C48 H26 0.960 no . .
C48 H27 0.960 no . .
C48 H28 0.960 no . .
C49 H29 0.930 no . .
C50 H30 0.960 no . .
C50 H31 0.960 no . .
C50 H32 0.960 no . .
C51 H33 0.960 no . .
C51 H34 0.960 no . .
C51 H35 0.960 no . .
C52 H36 0.960 no . .
C52 H37 0.960 no . .
C52 H38 0.960 no . .
C55 H39 0.970 no . .
C55 H40 0.970 no . .
C56 H41 0.970 no . .
C56 H42 0.970 no . .
C57 H43 0.960 no . .
C57 H44 0.960 no . .
C57 H45 0.960 no . .
C58 H46 0.960 no . .
C58 H47 0.960 no . .
C58 H48 0.960 no . .
C59 H49 0.960 no . .
C59 H50 0.960 no . .
C59 H51 0.960 no . .
C60 H52 0.930 no . .
C60 H53 0.930 no . .
C61 H54 0.960 no . .
C61 H55 0.960 no . .
C61 H56 0.960 no . .
C62 H57 0.960 no . .
C62 H58 0.960 no . .
C62 H59 0.960 no . .
C64 H60 0.960 no . .
C64 H61 0.960 no . .
C64 H62 0.960 no . .
C66 H63 0.960 no . .
C66 H64 0.960 no . .
C66 H65 0.960 no . .

loop_
_geom_contact_atom_site_label_1
_geom_contact_atom_site_label_2
_geom_contact_distance
_geom_contact_publ_flag
_geom_contact_site_symmetry_1
_geom_contact_site_symmetry_2
S1 N11 3.085(3) no . .
S1 C16 3.148(4) no . .
S1 C17 3.416(4) no . .
S1 C22 3.353(4) no . .
F1 O7 2.696(5) no . .
F1 N3 3.481(5) no . .
F1 C61 3.570(7) no . .
F2 O1 3.272(4) no . .
F2 O2 3.561(5) no . .
F2 O7 3.469(5) no . .
F2 N1 3.143(5) no . .
F2 N2 3.465(4) no . .
F2 N3 2.660(4) no . .
F2 C15 3.588(5) no . .
F2 C18 3.076(5) no . .
F2 C61 3.589(8) no . .
F3 O7 3.034(5) no . .
F3 N3 3.087(4) no . .
O1 C15 3.542(4) no . .
O1 C23 2.767(5) no . .
O2 O6 2.854(4) no . .
O2 N2 2.778(4) no . .
O2 C15 2.904(5) no . .
O2 C47 2.674(5) no . .
O3 O7 3.526(4) no . .
O3 C20 3.323(6) no . .
O3 C26 3.395(5) no . .
O3 C30 3.591(5) no . .
O3 C44 2.711(5) no . .
O3 C46 3.173(7) no . .
O3 C51 3.362(6) no . .
O4 C21 2.996(5) no . .
O4 C30 3.015(5) no . .
O4 C61 3.129(6) no . .
O4 C62 3.255(7) no . .
O5 N12 3.592(4) no . .
O5 C35 2.801(5) no . .
O5 C42 3.049(5) no . .
O6 N2 2.684(5) no . .
O6 C15 3.554(5) no . .
O6 C26 3.258(5) no . .
O6 C41 2.891(6) no . .
O6 C44 3.543(6) no . .
O6 C60 3.565(7) no . .
O7 C21 2.984(5) no . .
O7 C34 2.942(5) no . .
O7 C44 3.392(6) no . .
O7 C48 3.565(6) no . .
O7 C51 3.505(7) no . .
O7 C60 3.474(7) no . .
N1 C33 2.999(6) no . .
N1 C47 3.552(5) no . .
N2 N3 2.756(5) no . .
N2 N12 3.000(5) no . .
N2 C16 3.409(4) no . .
N2 C17 3.519(5) no . .
N2 C18 2.786(4) no . .
N2 C30 3.040(4) no . .
N2 C34 3.164(5) no . .
N2 C35 3.392(4) no . .
N3 C19 3.440(4) no . .
N3 C22 3.121(5) no . .
N3 C30 3.035(4) no . .
N3 C60 2.893(8) no . .
N11 N12 2.748(5) no . .
N11 C15 3.076(4) no . .
N12 C15 3.338(5) no . .
C15 C28 3.265(6) no . .
C16 C26 3.571(6) no . .
C16 C28 2.895(6) no . .
C16 C41 3.594(6) no . .
C17 C22 2.857(6) no . .
C20 C35 3.450(6) no . .
C20 C52 3.414(8) no . .
C20 C57 3.521(9) no . .
C21 C39 3.017(5) no . .
C21 C48 3.277(7) no . .
C22 C44 3.564(6) no . .
C23 C45 2.771(6) no . .
C26 C60 3.594(7) no . .
C29 C49 2.759(6) no . .
C36 C37 2.748(7) no . .
C39 C44 3.207(7) no . .
C39 C60 3.307(9) no . .
C46 C58 3.502(8) no . .
C48 C51 3.373(9) no . .
C50 C58 3.398(8) no . .
C52 C62 3.409(8) no . .
C52 C66 3.528(8) no . .
C57 C61 3.501(8) no . .
C57 C66 3.463(9) no . .
F1 C20 3.460(5) no . 4_565
F3 C20 3.400(5) no . 4_565
O1 O10 3.127(5) no . .
O5 O9 2.726(5) no . .
O5 C28 3.379(5) no . 3_576
O5 C55 3.551(11) no . .
O7 C41 3.424(6) no . 2_546
O7 C43 3.153(6) no . 2_546
O9 O5 2.726(5) no . .
O9 O10 2.697(6) no . 3_676
O9 C35 3.561(6) no . .
O9 C56 3.456(8) no . 3_676
O10 O1 3.127(5) no . .
O10 O9 2.697(6) no . 3_676
O10 N1 2.752(5) no . .
O10 C18 3.520(6) no . .
O10 C33 3.484(6) no . .
O10 C55 3.513(11) no . 3_676
N1 O10 2.752(5) no . .
C18 O10 3.520(6) no . .
C20 F1 3.460(5) no . 4_464
C20 F3 3.400(5) no . 4_464
C28 O5 3.379(5) no . 3_576
C33 O10 3.484(6) no . .
C35 O9 3.561(6) no . .
C41 O7 3.424(6) no . 2_556
C43 O7 3.153(6) no . 2_556
C55 O5 3.551(11) no . .
C55 O10 3.513(11) no . 3_676
C56 O9 3.456(8) no . 3_676
S1 H13 3.5225 no . .
S1 H70 2.6381 no . .
Si2 H3 3.4472 no . .
Si2 H4 2.8462 no . .
Si2 H21 2.9010 no . .
Si2 H22 2.9235 no . .
Si2 H30 2.9529 no . .
Si2 H31 2.9475 no . .
Si2 H34 2.9255 no . .
Si2 H35 2.9116 no . .
Si3 H2 2.6698 no . .
Si3 H3 3.2318 no . .
Si3 H8 3.5213 no . .
Si3 H55 2.8779 no . .
Si3 H56 2.9286 no . .
Si3 H57 2.9640 no . .
Si3 H58 2.9082 no . .
Si3 H64 2.9280 no . .
Si3 H65 2.8900 no . .
F1 H54 3.3149 no . .
F1 H56 2.9894 no . .
F2 H25 3.5731 no . .
F2 H55 3.4376 no . .
F2 H56 3.1232 no . .
F2 H69 2.3640 no . .
F2 H70 3.4912 no . .
F3 H25 2.9547 no . .
F3 H52 3.3754 no . .
F3 H69 3.1836 no . .
O1 H5 2.4118 no . .
O1 H70 2.3829 no . .
O2 H24 2.2733 no . .
O2 H25 3.0222 no . .
O2 H68 1.9465 no . .
O2 H69 3.0305 no . .
O2 H70 3.1168 no . .
O3 H1 2.4537 no . .
O3 H3 3.1551 no . .
O3 H6 3.2865 no . .
O3 H19 2.5460 no . .
O3 H21 2.7406 no . .
O3 H22 3.3915 no . .
O3 H26 3.0731 no . .
O3 H28 3.0801 no . .
O3 H35 2.9651 no . .
O3 H47 2.9734 no . .
O3 H48 3.0326 no . .
O4 H1 3.2626 no . .
O4 H4 2.5603 no . .
O4 H8 2.6594 no . .
O4 H28 3.1244 no . .
O4 H36 3.0829 no . .
O4 H38 3.0886 no . .
O4 H43 3.0547 no . .
O4 H45 3.0512 no . .
O4 H55 3.3612 no . .
O4 H56 2.7202 no . .
O4 H57 2.8813 no . .
O4 H58 3.5529 no . .
O5 H12 2.8397 no . .
O5 H13 2.7746 no . .
O5 H17 2.9916 no . .
O6 H6 3.4619 no . .
O6 H16 2.7257 no . .
O6 H52 3.5627 no . .
O6 H69 3.3106 no . .
O7 H4 2.3783 no . .
O7 H26 2.7540 no . .
O7 H34 3.2460 no . .
O7 H35 2.8858 no . .
O7 H52 3.1157 no . .
O7 H69 3.2320 no . .
O9 H60 2.3108 no . .
O9 H61 3.1177 no . .
O9 H62 2.2998 no . .
O10 H49 2.6212 no . .
O10 H50 3.2605 no . .
O10 H51 2.6125 no . .
N1 H9 2.8604 no . .
N1 H11 2.9359 no . .
N1 H68 3.2880 no . .
N1 H69 3.1471 no . .
N2 H6 3.2716 no . .
N2 H7 3.2293 no . .
N2 H8 2.7654 no . .
N2 H68 2.1119 no . .
N2 H69 1.8077 no . .
N2 H70 3.0262 no . .
N3 H4 2.4622 no . .
N3 H6 3.2659 no . .
N3 H8 2.7386 no . .
N3 H19 3.3245 no . .
N3 H52 2.5582 no . .
N3 H68 3.2341 no . .
N11 H6 2.4998 no . .
N11 H7 2.7406 no . .
N11 H8 2.7143 no . .
N12 H17 3.1318 no . .
N12 H18 3.1270 no . .
N12 H68 2.8706 no . .
C15 H8 3.4071 no . .
C15 H9 3.0776 no . .
C15 H11 2.8618 no . .
C15 H68 2.9391 no . .
C15 H69 2.7342 no . .
C16 H7 3.1039 no . .
C16 H12 2.7495 no . .
C16 H13 2.7386 no . .
C16 H17 2.9162 no . .
C17 H7 2.8302 no . .
C17 H16 3.1027 no . .
C17 H18 3.1452 no . .
C18 H24 2.4102 no . .
C18 H25 2.8024 no . .
C18 H68 2.8429 no . .
C18 H69 3.1656 no . .
C19 H6 2.5242 no . .
C19 H12 2.7873 no . .
C19 H13 3.1842 no . .
C20 H4 2.5977 no . .
C20 H8 2.7263 no . .
C20 H12 3.5410 no . .
C20 H13 3.5718 no . .
C20 H28 3.1885 no . .
C20 H36 3.1702 no . .
C20 H45 3.2748 no . .
C21 H2 3.4161 no . .
C21 H3 2.8049 no . .
C21 H6 2.6941 no . .
C21 H8 2.6853 no . .
C21 H19 2.8095 no . .
C21 H26 3.2403 no . .
C21 H28 3.1700 no . .
C21 H69 3.2742 no . .
C22 H8 2.6184 no . .
C22 H12 3.1111 no . .
C22 H13 3.1470 no . .
C22 H68 2.4405 no . .
C22 H69 2.5240 no . .
C23 H14 3.2199 no . .
C23 H24 3.2105 no . .
C23 H25 3.1179 no . .
C23 H29 3.2188 no . .
C26 H1 2.6201 no . .
C26 H4 3.1205 no . .
C26 H7 2.6847 no . .
C26 H12 2.8088 no . .
C26 H13 3.1996 no . .
C26 H19 2.8081 no . .
C26 H68 3.2193 no . .
C26 H69 2.4059 no . .
C28 H6 2.6841 no . .
C28 H16 2.8628 no . .
C28 H69 3.4619 no . .
C29 H15 3.2310 no . .
C29 H20 3.2547 no . .
C30 H2 2.7933 no . .
C30 H3 3.4095 no . .
C30 H4 2.8878 no . .
C30 H43 3.4735 no . .
C30 H45 3.4857 no . .
C30 H69 3.0238 no . .
C33 H70 2.6051 no . .
C34 H1 2.9598 no . .
C34 H8 2.6451 no . .
C34 H52 2.7047 no . .
C34 H53 3.3575 no . .
C34 H68 3.4706 no . .
C35 H1 2.7901 no . .
C35 H2 3.2314 no . .
C35 H6 2.5362 no . .
C35 H45 3.2775 no . .
C36 H5 3.2235 no . .
C36 H24 2.7258 no . .
C36 H25 2.8061 no . .
C36 H29 3.2099 no . .
C37 H20 3.2368 no . .
C39 H4 2.5585 no . .
C39 H52 2.7935 no . .
C39 H56 3.2857 no . .
C40 H26 3.2270 no . .
C40 H27 3.2462 no . .
C40 H46 3.2076 no . .
C40 H47 3.2066 no . .
C41 H7 3.0245 no . .
C41 H17 3.1216 no . .
C41 H68 3.4323 no . .
C42 H16 3.1243 no . .
C44 H4 3.1789 no . .
C44 H6 2.5733 no . .
C44 H21 3.1980 no . .
C44 H35 3.1211 no . .
C44 H68 3.5193 no . .
C44 H69 3.0521 no . .
C45 H15 3.2304 no . .
C46 H19 3.5539 no . .
C46 H30 2.6742 no . .
C46 H31 3.3108 no . .
C46 H32 2.6759 no . .
C46 H33 2.6633 no . .
C46 H34 3.3135 no . .
C46 H35 2.6733 no . .
C46 H47 3.2093 no . .
C47 H5 2.6969 no . .
C47 H14 2.6132 no . .
C48 H3 3.3338 no . .
C48 H4 2.7449 no . .
C48 H31 3.1778 no . .
C48 H34 2.9228 no . .
C48 H35 3.5587 no . .
C48 H46 3.2636 no . .
C48 H48 3.1934 no . .
C49 H5 3.2262 no . .
C49 H14 3.2094 no . .
C50 H21 3.3188 no . .
C50 H22 2.6592 no . .
C50 H23 2.6710 no . .
C50 H27 3.3228 no . .
C50 H33 2.6986 no . .
C50 H34 2.6930 no . .
C50 H35 3.3491 no . .
C50 H46 3.0872 no . .
C51 H21 2.6570 no . .
C51 H22 3.3185 no . .
C51 H23 2.6671 no . .
C51 H26 3.0498 no . .
C51 H30 3.3466 no . .
C51 H31 2.6867 no . .
C51 H32 2.7108 no . .
C52 H2 3.0827 no . .
C52 H3 3.5271 no . .
C52 H44 3.1975 no . .
C52 H45 3.2145 no . .
C52 H58 2.9311 no . .
C52 H64 3.0867 no . .
C53 H37 3.2669 no . .
C53 H38 3.1916 no . .
C53 H43 3.1945 no . .
C53 H44 3.2923 no . .
C54 H56 3.2588 no . .
C54 H69 2.6037 no . .
C57 H2 3.1246 no . .
C57 H8 3.2244 no . .
C57 H13 3.1328 no . .
C57 H36 3.2048 no . .
C57 H37 3.1976 no . .
C57 H55 3.0243 no . .
C57 H65 2.9750 no . .
C58 H3 3.4859 no . .
C58 H22 3.0705 no . .
C58 H27 3.2301 no . .
C58 H28 3.2298 no . .
C58 H30 2.9465 no . .
C59 H66 2.6527 no . .
C60 H21 3.5876 no . .
C60 H35 3.0580 no . .
C60 H68 3.4470 no . .
C60 H69 3.3891 no . .
C61 H43 3.1633 no . .
C61 H57 2.7696 no . .
C61 H58 3.3580 no . .
C61 H59 2.7525 no . .
C61 H63 2.7446 no . .
C61 H64 3.3517 no . .
C61 H65 2.7421 no . .
C62 H38 3.0609 no . .
C62 H54 2.7599 no . .
C62 H55 3.3667 no . .
C62 H56 2.7427 no . .
C62 H63 2.7813 no . .
C62 H64 2.6582 no . .
C62 H65 3.3685 no . .
C64 H67 2.6162 no . .
C66 H37 3.2721 no . .
C66 H44 3.2178 no . .
C66 H54 2.7267 no . .
C66 H55 2.6949 no . .
C66 H56 3.3785 no . .
C66 H57 3.3887 no . .
C66 H58 2.6709 no . .
C66 H59 2.7222 no . .
H1 H2 2.3805 no . .
H1 H3 2.3615 no . .
H1 H4 2.8094 no . .
H1 H6 2.3748 no . .
H1 H8 2.8393 no . .
H1 H12 2.5632 no . .
H1 H13 3.4240 no . .
H1 H48 3.4816 no . .
H2 H4 3.5246 no . .
H2 H8 2.9848 no . .
H2 H12 3.2187 no . .
H2 H13 3.1715 no . .
H2 H36 2.6324 no . .
H2 H38 3.4843 no . .
H2 H43 3.5487 no . .
H2 H45 2.6745 no . .
H3 H4 2.7697 no . .
H3 H28 2.5844 no . .
H3 H36 3.2563 no . .
H3 H38 3.4983 no . .
H3 H48 2.7689 no . .
H4 H6 3.5624 no . .
H4 H8 2.8428 no . .
H4 H19 3.5561 no . .
H4 H26 2.5518 no . .
H4 H28 2.5830 no . .
H4 H35 3.5980 no . .
H4 H56 3.3942 no . .
H4 H69 3.3112 no . .
H5 H15 2.3141 no . .
H5 H24 3.4200 no . .
H5 H25 3.2762 no . .
H6 H7 2.3969 no . .
H6 H8 2.8171 no . .
H6 H12 2.6187 no . .
H6 H13 3.4787 no . .
H6 H19 2.5080 no . .
H6 H69 3.3194 no . .
H7 H16 3.2879 no . .
H7 H68 2.7212 no . .
H8 H12 2.8367 no . .
H8 H13 2.2639 no . .
H8 H43 2.7484 no . .
H8 H45 3.1457 no . .
H8 H56 3.4798 no . .
H8 H69 2.6254 no . .
H9 H70 2.2185 no . .
H10 H70 3.5322 no . .
H11 H70 2.7174 no . .
H13 H43 2.9265 no . .
H13 H45 2.5003 no . .
H14 H20 2.3225 no . .
H14 H24 2.6223 no . .
H14 H25 2.7476 no . .
H15 H29 2.2994 no . .
H16 H18 2.4505 no . .
H16 H68 3.2864 no . .
H17 H18 2.5237 no . .
H19 H21 2.6212 no . .
H19 H35 3.2738 no . .
H19 H52 2.7124 no . .
H19 H53 2.1801 no . .
H20 H29 2.3014 no . .
H21 H30 3.5474 no . .
H21 H32 3.5551 no . .
H21 H33 2.9306 no . .
H21 H34 3.5323 no . .
H21 H35 2.4870 no . .
H21 H47 3.4388 no . .
H21 H53 3.4130 no . .
H22 H30 2.4886 no . .
H22 H31 3.5318 no . .
H22 H32 2.9388 no . .
H22 H33 3.5417 no . .
H22 H35 3.5492 no . .
H22 H46 3.3186 no . .
H22 H47 2.5890 no . .
H23 H30 2.9557 no . .
H23 H31 3.5407 no . .
H23 H32 2.5033 no . .
H23 H33 2.4871 no . .
H23 H34 3.5398 no . .
H23 H35 2.9488 no . .
H26 H31 3.4334 no . .
H26 H34 2.4639 no . .
H26 H35 3.1336 no . .
H27 H30 3.5842 no . .
H27 H31 2.7047 no . .
H27 H34 3.0604 no . .
H27 H46 3.1311 no . .
H27 H48 3.4278 no . .
H28 H46 3.5080 no . .
H28 H48 3.0571 no . .
H28 H57 3.2122 no . .
H30 H33 3.5745 no . .
H30 H34 3.5648 no . .
H30 H46 2.4835 no . .
H30 H47 3.1022 no . .
H31 H33 2.9633 no . .
H31 H34 2.5067 no . .
H31 H35 3.5609 no . .
H31 H46 3.2211 no . .
H32 H33 2.5384 no . .
H32 H34 2.9764 no . .
H32 H35 3.5876 no . .
H35 H52 3.3436 no . .
H35 H53 3.2020 no . .
H36 H44 3.4280 no . .
H36 H45 3.0719 no . .
H37 H44 3.0466 no . .
H37 H45 3.4465 no . .
H37 H58 3.1526 no . .
H37 H64 2.6631 no . .
H37 H65 3.4255 no . .
H38 H57 3.2052 no . .
H38 H58 2.4334 no . .
H38 H64 3.2625 no . .
H39 H60 2.2091 no . .
H39 H61 2.2262 no . .
H39 H62 2.7145 no . .
H39 H67 2.3371 no . .
H40 H60 2.7003 no . .
H40 H61 2.2175 no . .
H40 H62 2.2090 no . .
H40 H67 2.8548 no . .
H41 H49 2.2824 no . .
H41 H50 2.3111 no . .
H41 H51 2.7643 no . .
H41 H66 2.2029 no . .
H42 H49 2.7828 no . .
H42 H50 2.3223 no . .
H42 H51 2.2825 no . .
H42 H66 2.8022 no . .
H43 H55 2.5042 no . .
H43 H56 3.4007 no . .
H43 H65 3.1064 no . .
H44 H55 3.3409 no . .
H44 H64 3.3930 no . .
H44 H65 2.5717 no . .
H49 H66 2.4442 no . .
H50 H66 3.5086 no . .
H51 H66 2.9816 no . .
H52 H68 3.1965 no . .
H52 H69 2.9866 no . .
H54 H57 3.0622 no . .
H54 H59 2.6126 no . .
H54 H63 2.5810 no . .
H54 H64 3.5840 no . .
H54 H65 3.0264 no . .
H55 H63 2.9808 no . .
H55 H64 3.5604 no . .
H55 H65 2.5443 no . .
H56 H57 2.6126 no . .
H56 H59 3.0312 no . .
H57 H64 3.5423 no . .
H58 H63 3.0112 no . .
H58 H64 2.4302 no . .
H58 H65 3.5241 no . .
H59 H63 2.6162 no . .
H59 H64 2.9255 no . .
H60 H67 2.3843 no . .
H61 H67 3.4949 no . .
H62 H67 2.9017 no . .
H68 H69 2.5591 no . .
S1 H10 3.3381 no . 3_676
S1 H49 3.5086 no . 3_676
S1 H51 3.4166 no . .
F1 H2 2.7531 no . 4_565
F1 H3 3.3169 no . 4_565
F1 H16 3.5678 no . 2_546
F1 H18 3.3753 no . 2_546
F1 H36 3.0766 no . 4_565
F1 H61 3.4771 no . 4_565
F2 H36 3.2035 no . 4_565
F2 H42 3.1331 no . .
F3 H2 3.2483 no . 4_565
F3 H3 2.6916 no . 4_565
F3 H18 3.4851 no . 2_546
F3 H48 2.7210 no . 4_565
O1 H31 3.1025 no . 2_556
O1 H38 3.4506 no . 4_565
O2 H14 2.9759 no . 3_677
O2 H20 3.2044 no . 3_677
O2 H27 3.1124 no . 2_556
O3 H17 3.4642 no . 3_576
O5 H6 2.7778 no . 3_576
O5 H7 2.4187 no . 3_576
O5 H19 3.5172 no . 3_576
O5 H39 3.4127 no . .
O5 H49 2.7441 no . 3_676
O5 H60 3.4803 no . .
O5 H66 3.3303 no . 3_676
O5 H67 1.7961 no . .
O6 H20 2.7908 no . 3_677
O6 H39 2.7487 no . 3_576
O6 H60 3.4644 no . 3_576
O7 H16 3.0502 no . 2_546
O7 H18 2.4753 no . 2_546
O9 H9 3.0088 no . 3_676
O9 H12 3.5746 no . .
O9 H13 2.8402 no . .
O9 H32 3.3596 no . 4_564
O9 H41 3.3221 no . 3_676
O9 H45 3.5878 no . .
O9 H49 3.3502 no . 3_676
O9 H66 1.6619 no . 3_676
O10 H5 3.0982 no . .
O10 H9 2.6407 no . .
O10 H40 3.4707 no . 3_676
O10 H67 3.0754 no . 3_676
O10 H70 1.9272 no . .
N1 H31 3.3778 no . 2_556
N1 H42 3.5270 no . .
N1 H66 3.4953 no . .
N11 H7 3.4666 no . 3_576
N11 H67 3.2686 no . .
N12 H12 2.9384 no . 3_576
N12 H60 3.4967 no . 3_576
C16 H6 3.1187 no . 3_576
C16 H7 3.0223 no . 3_576
C16 H12 3.5650 no . 3_576
C16 H49 3.3246 no . 3_676
C16 H67 2.8042 no . .
C17 H1 3.4253 no . 3_576
C17 H6 3.1810 no . 3_576
C17 H12 2.9919 no . 3_576
C17 H49 3.5795 no . 3_676
C18 H27 3.4943 no . 2_556
C18 H31 3.2279 no . 2_556
C23 H30 3.0576 no . 2_556
C23 H31 3.4317 no . 2_556
C23 H38 3.4186 no . 4_565
C23 H40 3.5246 no . 3_676
C23 H46 3.5210 no . 2_556
C23 H58 3.2631 no . 4_565
C28 H12 3.2803 no . 3_576
C28 H39 3.3209 no . 3_576
C28 H60 3.4469 no . 3_576
C29 H38 3.4236 no . 4_565
C29 H46 3.4774 no . 2_556
C29 H58 3.4356 no . 4_565
C33 H32 3.5456 no . 2_556
C33 H33 3.4652 no . 2_556
C33 H44 3.5071 no . 3_676
C33 H66 3.3322 no . .
C35 H7 3.3733 no . 3_576
C35 H60 3.0124 no . .
C35 H67 3.0088 no . .
C36 H24 3.2767 no . 3_677
C36 H46 3.4516 no . 2_556
C36 H57 3.5108 no . 4_565
C36 H58 3.5708 no . 4_565
C37 H15 3.2917 no . 3_777
C37 H29 3.4021 no . 3_777
C37 H30 3.3290 no . 2_556
C37 H40 3.4342 no . 3_676
C37 H46 3.5242 no . 2_556
C37 H58 3.2660 no . 4_565
C37 H59 3.5478 no . 2_656
C39 H18 3.3077 no . 2_546
C41 H12 3.2862 no . 3_576
C41 H26 3.4437 no . 2_556
C41 H34 3.3919 no . 2_556
C41 H60 3.3099 no . 3_576
C42 H1 2.7710 no . 3_576
C42 H6 3.2811 no . 3_576
C42 H12 3.3976 no . 3_576
C42 H49 3.3165 no . 3_676
C43 H1 3.0333 no . 3_576
C43 H12 3.5688 no . 3_576
C43 H34 3.2313 no . 2_556
C45 H46 3.4745 no . 2_556
C45 H52 3.4818 no . 3_677
C45 H57 3.5753 no . 4_565
C45 H58 3.5745 no . 4_565
C45 H68 3.5792 no . 3_677
C46 H50 3.3434 no . 1_455
C47 H14 3.4310 no . 3_677
C47 H38 3.4167 no . 4_565
C48 H14 3.4373 no . 4_464
C49 H15 3.1509 no . 3_777
C49 H46 3.4931 no . 2_556
C49 H53 3.5483 no . 3_677
C49 H58 3.4233 no . 4_565
C49 H64 3.5360 no . 2_656
C50 H5 3.3507 no . 2_546
C50 H11 3.4679 no . 2_546
C51 H11 3.1289 no . 2_546
C51 H18 3.5713 no . 2_546
C51 H44 3.3634 no . 4_465
C52 H23 3.5052 no . 4_564
C52 H42 3.2938 no . 4_464
C54 H2 3.5621 no . 4_565
C54 H3 3.5704 no . 4_565
C54 H18 3.5770 no . 2_546
C54 H36 3.5473 no . 4_565
C55 H7 3.4604 no . 3_576
C55 H59 3.4850 no . 4_464
C55 H66 2.7081 no . 3_676
C56 H21 3.4878 no . 1_655
C56 H37 3.5514 no . 4_565
C56 H67 3.4903 no . 3_676
C56 H70 2.9433 no . .
C57 H10 3.2951 no . 3_676
C57 H33 3.3416 no . 4_564
C58 H63 3.4086 no . 1_455
C59 H10 3.3117 no . 3_676
C59 H17 3.2277 no . 3_676
C59 H55 3.2789 no . .
C59 H70 3.5317 no . .
C60 H20 3.1868 no . 3_677
C60 H29 3.5537 no . 3_677
C62 H15 3.3675 no . 2_646
C62 H61 3.1798 no . 4_565
C64 H7 3.5863 no . 3_576
C64 H12 3.4414 no . .
C64 H13 3.3646 no . .
C64 H16 3.5192 no . 3_576
C64 H59 3.2279 no . 4_464
C66 H22 3.5791 no . 1_655
C66 H47 3.3669 no . 1_655
H1 C17 3.4253 no . 3_576
H1 C42 2.7710 no . 3_576
H1 C43 3.0333 no . 3_576
H1 H17 2.7624 no . 3_576
H1 H18 3.2078 no . 3_576
H2 F1 2.7531 no . 4_464
H2 F3 3.2483 no . 4_464
H2 C54 3.5621 no . 4_464
H3 F1 3.3169 no . 4_464
H3 F3 2.6916 no . 4_464
H3 C54 3.5704 no . 4_464
H3 H25 3.4255 no . 4_464
H5 O10 3.0982 no . .
H5 C50 3.3507 no . 2_556
H5 H30 2.9212 no . 2_556
H5 H31 3.0908 no . 2_556
H5 H32 3.5223 no . 2_556
H5 H38 3.2946 no . 4_565
H5 H40 2.9515 no . 3_676
H5 H66 3.4518 no . .
H6 O5 2.7778 no . 3_576
H6 C16 3.1187 no . 3_576
H6 C17 3.1810 no . 3_576
H6 C42 3.2811 no . 3_576
H6 H17 3.1780 no . 3_576
H7 O5 2.4187 no . 3_576
H7 N11 3.4666 no . 3_576
H7 C16 3.0223 no . 3_576
H7 C35 3.3733 no . 3_576
H7 C55 3.4604 no . 3_576
H7 C64 3.5863 no . 3_576
H7 H12 2.6723 no . 3_576
H7 H39 2.8676 no . 3_576
H7 H60 2.9387 no . 3_576
H7 H67 3.0015 no . 3_576
H9 O9 3.0088 no . 3_676
H9 O10 2.6407 no . .
H9 H31 3.5024 no . 2_556
H9 H32 3.1462 no . 2_556
H9 H49 3.5418 no . .
H9 H51 3.5023 no . .
H9 H66 2.3828 no . .
H9 H67 3.4219 no . 3_676
H10 S1 3.3381 no . 3_676
H10 C57 3.2951 no . 3_676
H10 C59 3.3117 no . 3_676
H10 H33 3.5243 no . 2_556
H10 H43 2.8704 no . 3_676
H10 H44 2.9892 no . 3_676
H10 H45 3.5316 no . 3_676
H10 H49 3.0569 no . 3_676
H10 H51 2.7772 no . 3_676
H11 C50 3.4679 no . 2_556
H11 C51 3.1289 no . 2_556
H11 H31 3.1097 no . 2_556
H11 H32 3.0906 no . 2_556
H11 H33 2.7008 no . 2_556
H11 H34 2.7259 no . 2_556
H11 H44 3.3363 no . 3_676
H12 O9 3.5746 no . .
H12 N12 2.9384 no . 3_576
H12 C16 3.5650 no . 3_576
H12 C17 2.9919 no . 3_576
H12 C28 3.2803 no . 3_576
H12 C41 3.2862 no . 3_576
H12 C42 3.3976 no . 3_576
H12 C43 3.5688 no . 3_576
H12 C64 3.4414 no . .
H12 H7 2.6723 no . 3_576
H12 H60 2.5009 no . .
H12 H67 3.0220 no . .
H13 O9 2.8402 no . .
H13 C64 3.3646 no . .
H13 H60 2.6552 no . .
H13 H62 3.3498 no . .
H13 H67 2.4556 no . .
H14 O2 2.9759 no . 3_677
H14 C47 3.4310 no . 3_677
H14 C48 3.4373 no . 4_565
H14 H24 2.4819 no . 3_677
H14 H27 2.8873 no . 4_565
H14 H28 3.1470 no . 4_565
H15 C37 3.2917 no . 3_777
H15 C49 3.1509 no . 3_777
H15 C62 3.3675 no . 2_656
H15 H15 3.0562 no . 3_777
H15 H29 2.8229 no . 3_777
H15 H30 3.3904 no . 2_556
H15 H40 2.7719 no . 3_676
H15 H58 3.1537 no . 2_656
H15 H59 2.7211 no . 2_656
H15 H63 3.3746 no . 2_656
H16 F1 3.5678 no . 2_556
H16 O7 3.0502 no . 2_556
H16 C64 3.5192 no . 3_576
H16 H26 2.7972 no . 2_556
H16 H34 3.3940 no . 2_556
H16 H60 3.0700 no . 3_576
H16 H61 3.0797 no . 3_576
H17 O3 3.4642 no . 3_576
H17 C59 3.2277 no . 3_676
H17 H1 2.7624 no . 3_576
H17 H6 3.1780 no . 3_576
H17 H19 3.5833 no . 3_576
H17 H47 3.4527 no . 3_576
H17 H49 2.7501 no . 3_676
H17 H50 2.8230 no . 3_676
H18 F1 3.3753 no . 2_556
H18 F3 3.4851 no . 2_556
H18 O7 2.4753 no . 2_556
H18 C39 3.3077 no . 2_556
H18 C51 3.5713 no . 2_556
H18 C54 3.5770 no . 2_556
H18 H1 3.2078 no . 3_576
H18 H34 3.0855 no . 2_556
H18 H35 3.3109 no . 2_556
H18 H48 3.5375 no . 3_576
H19 O5 3.5172 no . 3_576
H19 H17 3.5833 no . 3_576
H19 H41 2.9532 no . 1_455
H20 O2 3.2044 no . 3_677
H20 O6 2.7908 no . 3_677
H20 C60 3.1868 no . 3_677
H20 H39 3.1973 no . 1_656
H20 H52 2.8952 no . 3_677
H20 H53 3.1675 no . 3_677
H20 H68 2.7083 no . 3_677
H21 C56 3.4878 no . 1_455
H21 H37 3.4222 no . 4_465
H21 H41 2.9573 no . 1_455
H21 H42 3.3963 no . 1_455
H21 H50 2.9788 no . 1_455
H22 C66 3.5791 no . 1_455
H22 H50 2.8973 no . 1_455
H22 H54 3.0207 no . 1_455
H22 H63 2.8291 no . 1_455
H22 H65 3.5797 no . 1_455
H23 C52 3.5052 no . 4_465
H23 H36 3.2523 no . 4_465
H23 H37 2.9492 no . 4_465
H23 H42 3.5332 no . 1_455
H23 H44 3.2087 no . 4_465
H23 H45 3.5226 no . 4_465
H23 H54 3.4115 no . 1_455
H23 H62 3.5039 no . 4_465
H24 C36 3.2767 no . 3_677
H24 H14 2.4819 no . 3_677
H24 H24 3.3170 no . 3_677
H24 H27 2.9313 no . 2_556
H25 H3 3.4255 no . 4_565
H25 H28 3.3126 no . 4_565
H25 H38 2.9689 no . 4_565
H26 C41 3.4437 no . 2_546
H26 H16 2.7972 no . 2_546
H27 O2 3.1124 no . 2_546
H27 C18 3.4943 no . 2_546
H27 H14 2.8873 no . 4_464
H27 H24 2.9313 no . 2_546
H28 H14 3.1470 no . 4_464
H28 H25 3.3126 no . 4_464
H29 C37 3.4021 no . 3_777
H29 C60 3.5537 no . 3_677
H29 H15 2.8229 no . 3_777
H29 H39 3.5216 no . 1_656
H29 H40 3.4554 no . 1_656
H29 H53 2.9312 no . 3_677
H29 H58 3.4527 no . 2_656
H29 H63 3.5549 no . 2_656
H29 H64 2.9677 no . 2_656
H30 C23 3.0576 no . 2_546
H30 C37 3.3290 no . 2_546
H30 H5 2.9212 no . 2_546
H30 H15 3.3904 no . 2_546
H30 H40 3.4825 no . 4_465
H30 H63 3.2255 no . 1_455
H31 O1 3.1025 no . 2_546
H31 N1 3.3778 no . 2_546
H31 C18 3.2279 no . 2_546
H31 C23 3.4317 no . 2_546
H31 H5 3.0908 no . 2_546
H31 H9 3.5024 no . 2_546
H31 H11 3.1097 no . 2_546
H31 H70 3.2347 no . 2_546
H32 O9 3.3596 no . 4_465
H32 C33 3.5456 no . 2_546
H32 H5 3.5223 no . 2_546
H32 H9 3.1462 no . 2_546
H32 H11 3.0906 no . 2_546
H32 H40 3.3533 no . 4_465
H32 H44 3.5073 no . 4_465
H32 H62 2.8964 no . 4_465
H32 H66 3.5741 no . 2_546
H33 C33 3.4652 no . 2_546
H33 C57 3.3416 no . 4_465
H33 H10 3.5243 no . 2_546
H33 H11 2.7008 no . 2_546
H33 H44 2.4125 no . 4_465
H33 H45 3.5893 no . 4_465
H33 H65 3.5548 no . 4_465
H34 C41 3.3919 no . 2_546
H34 C43 3.2313 no . 2_546
H34 H11 2.7259 no . 2_546
H34 H16 3.3940 no . 2_546
H34 H18 3.0855 no . 2_546
H35 H18 3.3109 no . 2_546
H36 F1 3.0766 no . 4_464
H36 F2 3.2035 no . 4_464
H36 C54 3.5473 no . 4_464
H36 H23 3.2523 no . 4_564
H36 H42 2.9916 no . 4_464
H37 C56 3.5514 no . 4_464
H37 H21 3.4222 no . 4_564
H37 H23 2.9492 no . 4_564
H37 H41 3.2352 no . 4_464
H37 H42 3.0097 no . 4_464
H37 H53 3.5768 no . 4_564
H38 O1 3.4506 no . 4_464
H38 C23 3.4186 no . 4_464
H38 C29 3.4236 no . 4_464
H38 C47 3.4167 no . 4_464
H38 H5 3.2946 no . 4_464
H38 H25 2.9689 no . 4_464
H38 H42 3.3405 no . 4_464
H39 O5 3.4127 no . .
H39 O6 2.7487 no . 3_576
H39 C28 3.3209 no . 3_576
H39 H7 2.8676 no . 3_576
H39 H20 3.1973 no . 1_454
H39 H29 3.5216 no . 1_454
H39 H53 3.5335 no . 3_576
H39 H66 3.2050 no . 3_676
H40 O10 3.4707 no . 3_676
H40 C23 3.5246 no . 3_676
H40 C37 3.4342 no . 3_676
H40 H5 2.9515 no . 3_676
H40 H15 2.7719 no . 3_676
H40 H29 3.4554 no . 1_454
H40 H30 3.4825 no . 4_564
H40 H32 3.3533 no . 4_564
H40 H59 2.9361 no . 4_464
H40 H66 2.8935 no . 3_676
H41 O9 3.3221 no . 3_676
H41 H19 2.9532 no . 1_655
H41 H21 2.9573 no . 1_655
H41 H37 3.2352 no . 4_565
H41 H53 3.3694 no . 1_655
H41 H67 3.2608 no . 3_676
H42 F2 3.1331 no . .
H42 N1 3.5270 no . .
H42 C52 3.2938 no . 4_565
H42 H21 3.3963 no . 1_655
H42 H23 3.5332 no . 1_655
H42 H36 2.9916 no . 4_565
H42 H37 3.0097 no . 4_565
H42 H38 3.3405 no . 4_565
H42 H55 3.3976 no . .
H42 H70 3.0308 no . .
H43 H10 2.8704 no . 3_676
H43 H51 3.1252 no . .
H44 C33 3.5071 no . 3_676
H44 C51 3.3634 no . 4_564
H44 H10 2.9892 no . 3_676
H44 H11 3.3363 no . 3_676
H44 H23 3.2087 no . 4_564
H44 H32 3.5073 no . 4_564
H44 H33 2.4125 no . 4_564
H45 O9 3.5878 no . .
H45 H10 3.5316 no . 3_676
H45 H23 3.5226 no . 4_564
H45 H33 3.5893 no . 4_564
H45 H60 3.4417 no . .
H45 H62 2.9870 no . .
H46 C23 3.5210 no . 2_546
H46 C29 3.4774 no . 2_546
H46 C36 3.4516 no . 2_546
H46 C37 3.5242 no . 2_546
H46 C45 3.4745 no . 2_546
H46 C49 3.4931 no . 2_546
H46 H63 3.2058 no . 1_455
H47 C66 3.3669 no . 1_455
H47 H17 3.4527 no . 3_576
H47 H63 2.7469 no . 1_455
H47 H65 3.2209 no . 1_455
H48 F3 2.7210 no . 4_464
H48 H18 3.5375 no . 3_576
H49 S1 3.5086 no . 3_676
H49 O5 2.7441 no . 3_676
H49 O9 3.3502 no . 3_676
H49 C16 3.3246 no . 3_676
H49 C17 3.5795 no . 3_676
H49 C42 3.3165 no . 3_676
H49 H9 3.5418 no . .
H49 H10 3.0569 no . 3_676
H49 H17 2.7501 no . 3_676
H49 H67 2.9405 no . 3_676
H50 C46 3.3434 no . 1_655
H50 H17 2.8230 no . 3_676
H50 H21 2.9788 no . 1_655
H50 H22 2.8973 no . 1_655
H50 H55 2.9646 no . .
H50 H65 3.3692 no . .
H51 S1 3.4166 no . .
H51 H9 3.5023 no . .
H51 H10 2.7772 no . 3_676
H51 H43 3.1252 no . .
H51 H55 2.8078 no . .
H51 H70 3.1408 no . .
H52 C45 3.4818 no . 3_677
H52 H20 2.8952 no . 3_677
H53 C49 3.5483 no . 3_677
H53 H20 3.1675 no . 3_677
H53 H29 2.9312 no . 3_677
H53 H37 3.5768 no . 4_465
H53 H39 3.5335 no . 3_576
H53 H41 3.3694 no . 1_455
H53 H64 3.1654 no . 4_465
H54 H22 3.0207 no . 1_655
H54 H23 3.4115 no . 1_655
H54 H61 3.0899 no . 4_565
H54 H62 3.2712 no . 4_565
H55 C59 3.2789 no . .
H55 H42 3.3976 no . .
H55 H50 2.9646 no . .
H55 H51 2.8078 no . .
H56 H61 3.5068 no . 4_565
H57 C36 3.5108 no . 4_464
H57 C45 3.5753 no . 4_464
H57 H61 3.0343 no . 4_565
H58 C23 3.2631 no . 4_464
H58 C29 3.4356 no . 4_464
H58 C36 3.5708 no . 4_464
H58 C37 3.2660 no . 4_464
H58 C45 3.5745 no . 4_464
H58 C49 3.4233 no . 4_464
H58 H15 3.1537 no . 2_646
H58 H29 3.4527 no . 2_646
H59 C37 3.5478 no . 2_646
H59 C55 3.4850 no . 4_565
H59 C64 3.2279 no . 4_565
H59 H15 2.7211 no . 2_646
H59 H40 2.9361 no . 4_565
H59 H61 2.5224 no . 4_565
H59 H62 3.4005 no . 4_565
H60 O5 3.4803 no . .
H60 O6 3.4644 no . 3_576
H60 N12 3.4967 no . 3_576
H60 C28 3.4469 no . 3_576
H60 C35 3.0124 no . .
H60 C41 3.3099 no . 3_576
H60 H7 2.9387 no . 3_576
H60 H12 2.5009 no . .
H60 H13 2.6552 no . .
H60 H16 3.0700 no . 3_576
H60 H45 3.4417 no . .
H61 F1 3.4771 no . 4_464
H61 C62 3.1798 no . 4_464
H61 H16 3.0797 no . 3_576
H61 H54 3.0899 no . 4_464
H61 H56 3.5068 no . 4_464
H61 H57 3.0343 no . 4_464
H61 H59 2.5224 no . 4_464
H62 H13 3.3498 no . .
H62 H23 3.5039 no . 4_564
H62 H32 2.8964 no . 4_564
H62 H45 2.9870 no . .
H62 H54 3.2712 no . 4_464
H62 H59 3.4005 no . 4_464
H63 C58 3.4086 no . 1_655
H63 H15 3.3746 no . 2_646
H63 H22 2.8291 no . 1_655
H63 H29 3.5549 no . 2_646
H63 H30 3.2255 no . 1_655
H63 H46 3.2058 no . 1_655
H63 H47 2.7469 no . 1_655
H64 C49 3.5360 no . 2_646
H64 H29 2.9677 no . 2_646
H64 H53 3.1654 no . 4_564
H65 H22 3.5797 no . 1_655
H65 H33 3.5548 no . 4_564
H65 H47 3.2209 no . 1_655
H65 H50 3.3692 no . .
H66 O5 3.3303 no . 3_676
H66 O9 1.6619 no . 3_676
H66 N1 3.4953 no . .
H66 C33 3.3322 no . .
H66 C55 2.7081 no . 3_676
H66 H5 3.4518 no . .
H66 H9 2.3828 no . .
H66 H32 3.5741 no . 2_556
H66 H39 3.2050 no . 3_676
H66 H40 2.8935 no . 3_676
H66 H67 2.0405 no . 3_676
H66 H70 2.6084 no . .
H67 O5 1.7961 no . .
H67 O10 3.0754 no . 3_676
H67 N11 3.2686 no . .
H67 C16 2.8042 no . .
H67 C35 3.0088 no . .
H67 C56 3.4903 no . 3_676
H67 H7 3.0015 no . 3_576
H67 H9 3.4219 no . 3_676
H67 H12 3.0220 no . .
H67 H13 2.4556 no . .
H67 H41 3.2608 no . 3_676
H67 H49 2.9405 no . 3_676
H67 H66 2.0405 no . 3_676
H68 C45 3.5792 no . 3_677
H68 H20 2.7083 no . 3_677
H70 O10 1.9272 no . .
H70 C56 2.9433 no . .
H70 C59 3.5317 no . .
H70 H31 3.2347 no . 2_556
H70 H42 3.0308 no . .
H70 H51 3.1408 no . .
H70 H66 2.6084 no . .

loop_
_geom_hbond_atom_site_label_D
_geom_hbond_atom_site_label_H
_geom_hbond_atom_site_label_A
_geom_hbond_site_symmetry_D
_geom_hbond_site_symmetry_H
_geom_hbond_site_symmetry_A
_geom_hbond_distance_DA
_geom_hbond_distance_DH
_geom_hbond_distance_HA
_geom_hbond_angle_DHA
_geom_hbond_publ_flag
O6 H68 O2 . . . 2.854(4) 1.023 1.946 146.2 no
O6 H68 N2 . . . 2.684(5) 1.023 2.112 113.1 no
O9 H67 O5 . . . 2.726(5) 0.934 1.796 173.7 no
O10 H66 O9 . . 3_676 2.697(6) 1.064 1.662 163.0 no
N1 H70 O10 . . . 2.752(5) 0.893 1.927 152.8 no
N3 H69 F2 . . . 2.660(4) 1.035 2.364 94.9 no
N3 H69 N2 . . . 2.756(5) 1.035 1.808 150.3 no

loop_
_geom_torsion_atom_site_label_1
_geom_torsion_atom_site_label_2
_geom_torsion_atom_site_label_3
_geom_torsion_atom_site_label_4
_geom_torsion
_geom_torsion_publ_flag
_geom_torsion_site_symmetry_1
_geom_torsion_site_symmetry_2
_geom_torsion_site_symmetry_3
_geom_torsion_site_symmetry_4
C33 S1 C15 N1 -36.4(3) no . . . .
C33 S1 C15 N2 150.5(4) no . . . .
O3 Si2 C40 C46 50.3(3) no . . . .
O3 Si2 C40 C50 170.39(19) no . . . .
O3 Si2 C40 C51 -69.0(3) no . . . .
C40 Si2 O3 C21 128.7(3) no . . . .
C48 Si2 O3 C21 7.9(3) no . . . .
C58 Si2 O3 C21 -113.5(3) no . . . .
C48 Si2 C40 C46 170.7(3) no . . . .
C48 Si2 C40 C50 -69.2(3) no . . . .
C48 Si2 C40 C51 51.4(3) no . . . .
C58 Si2 C40 C46 -66.2(3) no . . . .
C58 Si2 C40 C50 54.0(3) no . . . .
C58 Si2 C40 C51 174.6(3) no . . . .
C52 Si3 O4 C20 -53.1(3) no . . . .
O4 Si3 C53 C61 -55.5(4) no . . . .
O4 Si3 C53 C62 65.2(4) no . . . .
O4 Si3 C53 C66 -175.8(3) no . . . .
C53 Si3 O4 C20 -172.5(3) no . . . .
C57 Si3 O4 C20 68.0(3) no . . . .
C52 Si3 C53 C61 -174.8(4) no . . . .
C52 Si3 C53 C62 -54.1(5) no . . . .
C52 Si3 C53 C66 64.9(4) no . . . .
C57 Si3 C53 C61 62.5(5) no . . . .
C57 Si3 C53 C62 -176.8(4) no . . . .
C57 Si3 C53 C66 -57.8(4) no . . . .
C18 O1 C47 C29 -147.6(4) no . . . .
C47 O1 C18 O2 1.8(6) no . . . .
C47 O1 C18 N1 180.0(4) no . . . .
Si2 O3 C21 C19 100.2(3) no . . . .
Si2 O3 C21 C34 -139.9(3) no . . . .
Si3 O4 C20 C19 -132.3(3) no . . . .
C15 N1 C18 O1 170.4(3) no . . . .
C15 N1 C18 O2 -11.6(7) no . . . .
C18 N1 C15 S1 159.7(3) no . . . .
C18 N1 C15 N2 -26.5(5) no . . . .
C15 N2 C22 N11 28.6(6) no . . . .
C15 N2 C22 C26 140.5(4) no . . . .
C15 N2 C22 C28 -93.8(5) no . . . .
C22 N2 C15 S1 -26.0(6) no . . . .
C22 N2 C15 N1 161.1(3) no . . . .
C34 N3 C39 O7 1.1(8) no . . . .
C34 N3 C39 C54 -178.0(3) no . . . .
C39 N3 C34 C21 -51.4(5) no . . . .
C39 N3 C34 C26 -160.9(4) no . . . .
C39 N3 C34 C44 75.0(5) no . . . .
C16 N11 C22 N2 -88.6(4) no . . . .
C16 N11 C22 C26 152.6(3) no . . . .
C16 N11 C22 C28 32.0(5) no . . . .
C22 N11 C16 O5 178.6(3) no . . . .
C22 N11 C16 C17 -0.9(5) no . . . .
C16 N11 C35 C30 179.7(3) no . . . .
C35 N11 C16 O5 -5.2(6) no . . . .
C35 N11 C16 C17 175.3(3) no . . . .
C22 N11 C35 C30 -3.6(4) no . . . .
C35 N11 C22 N2 94.8(4) no . . . .
C35 N11 C22 C26 -23.9(4) no . . . .
C35 N11 C22 C28 -144.5(3) no . . . .
C17 N12 C28 O6 166.3(3) no . . . .
C17 N12 C28 C22 41.9(4) no . . . .
C28 N12 C17 C16 -11.2(5) no . . . .
C28 N12 C17 C42 172.3(3) no . . . .
C17 N12 C41 C43 -1.4(4) no . . . .
C41 N12 C17 C16 177.7(3) no . . . .
C41 N12 C17 C42 1.2(4) no . . . .
C28 N12 C41 C43 -171.5(3) no . . . .
C41 N12 C28 O6 -24.8(5) no . . . .
C41 N12 C28 C22 -149.3(4) no . . . .
O5 C16 C17 N12 169.0(3) no . . . .
O5 C16 C17 C42 -15.5(6) no . . . .
N11 C16 C17 N12 -11.5(5) no . . . .
N11 C16 C17 C42 164.0(3) no . . . .
N12 C17 C42 C43 -0.7(4) no . . . .
C16 C17 C42 C43 -176.6(4) no . . . .
C20 C19 C21 O3 -91.9(4) no . . . .
C20 C19 C21 C34 146.2(3) no . . . .
C21 C19 C20 O4 -59.1(4) no . . . .
C20 C19 C30 C26 -166.2(3) no . . . .
C20 C19 C30 C35 79.0(4) no . . . .
C30 C19 C20 O4 60.0(4) no . . . .
C21 C19 C30 C26 -40.7(3) no . . . .
C21 C19 C30 C35 -155.5(3) no . . . .
C30 C19 C21 O3 141.8(3) no . . . .
C30 C19 C21 C34 19.8(4) no . . . .
O3 C21 C34 N3 132.5(3) no . . . .
O3 C21 C34 C26 -113.8(3) no . . . .
O3 C21 C34 C44 6.6(4) no . . . .
C19 C21 C34 N3 -105.5(3) no . . . .
C19 C21 C34 C26 8.2(4) no . . . .
C19 C21 C34 C44 128.6(3) no . . . .
N2 C22 C26 C30 -82.7(3) no . . . .
N2 C22 C26 C34 38.1(5) no . . . .
N2 C22 C28 O6 -42.5(4) no . . . .
N2 C22 C28 N12 79.9(3) no . . . .
N11 C22 C26 C30 41.6(3) no . . . .
N11 C22 C26 C34 162.3(4) no . . . .
N11 C22 C28 O6 -170.6(3) no . . . .
N11 C22 C28 N12 -48.1(3) no . . . .
C26 C22 C28 O6 80.2(4) no . . . .
C26 C22 C28 N12 -157.4(3) no . . . .
C28 C22 C26 C30 157.2(3) no . . . .
C28 C22 C26 C34 -82.0(4) no . . . .
C29 C23 C37 C49 0.8(7) no . . . .
C37 C23 C29 C36 -1.3(6) no . . . .
C37 C23 C29 C47 178.5(4) no . . . .
C22 C26 C30 C19 -175.2(2) no . . . .
C22 C26 C30 C35 -46.5(3) no . . . .
C22 C26 C34 N3 -38.9(5) no . . . .
C22 C26 C34 C21 -153.6(4) no . . . .
C22 C26 C34 C44 85.3(5) no . . . .
C30 C26 C34 N3 81.0(3) no . . . .
C30 C26 C34 C21 -33.7(3) no . . . .
C30 C26 C34 C44 -154.8(3) no . . . .
C34 C26 C30 C19 47.8(3) no . . . .
C34 C26 C30 C35 176.4(3) no . . . .
C23 C29 C36 C45 0.7(6) no . . . .
C23 C29 C47 O1 -7.0(6) no . . . .
C36 C29 C47 O1 172.8(4) no . . . .
C47 C29 C36 C45 -179.1(4) no . . . .
C19 C30 C35 N11 144.7(4) no . . . .
C26 C30 C35 N11 30.3(4) no . . . .
N3 C34 C44 C60 2.1(6) no . . . .
C21 C34 C44 C60 126.4(4) no . . . .
C26 C34 C44 C60 -119.6(4) no . . . .
C29 C36 C45 C49 0.3(7) no . . . .
C23 C37 C49 C45 0.3(7) no . . . .
O7 C39 C54 F1 32.3(7) no . . . .
O7 C39 C54 F2 154.3(5) no . . . .
O7 C39 C54 F3 -87.2(6) no . . . .
N3 C39 C54 F1 -148.4(4) no . . . .
N3 C39 C54 F2 -26.5(6) no . . . .
N3 C39 C54 F3 92.0(5) no . . . .
N12 C41 C43 C42 1.0(5) no . . . .
C17 C42 C43 C41 -0.2(4) no . . . .
C36 C45 C49 C37 -0.8(7) no . . . .
